data_1101130
loop_
_publ_author_name
'Francisco Hueso-Ure\~na'
'Sonia B. Jim\'enez-Pulido'
'Miguel N. Moreno-Carretero'
'Miguel Quir\'os'
'Juan M. Salas'

_publ_section_title
;
 Gold(III)-pteridine compounds: synthesis, spectral, and
 X-ray diffraction stuides on new adducts between sodium
 tetrabromoaurate(III) and lumazine derivatives
;
_journal_issue 7
_journal_name_full 'Journal of Chemical Cristallography'
_journal_page_first 565
_journal_page_last 570
_journal_paper_doi 10.1023/A:1023252324268
_journal_volume 28
_journal_year 1998
_chemical_formula_sum 'C16 H16 Au Br4 N8 Na O4'
_chemical_formula_weight 923.96
_space_group_IT_number 61
_symmetry_cell_setting orthorhombic
_symmetry_space_group_name_Hall '-P 2ac 2ab'
_symmetry_space_group_name_H-M 'P b c a'
_cell_angle_alpha 90.00
_cell_angle_beta 90.00
_cell_angle_gamma 90.00
_cell_formula_units_Z 8
_cell_length_a 15.2488(12)
_cell_length_b 15.2380(15)
_cell_length_c 21.563(2)
_cell_measurement_temperature 293(2)
_cell_volume 5010.5(8)
_diffrn_ambient_temperature 293(2)
_exptl_crystal_density_diffrn 2.450
_refine_ls_R_factor_obs 0.0533
_refine_ls_wR_factor_obs 0.1001
_cod_depositor_comments
;
The following automatic conversions were performed:
'_symmetry_cell_setting' value 'Orthorhombic' changed to 'orthorhombic'
according to '/home/saulius/struct/CIF-dictionaries/cif_core.dic'
dictionary named 'cif_core.dic' version 2.4.1 from 2010-06-29.

Automatic conversion script
Id: cif_fix_enum 1527 2010-12-29 10:47:43Z saulius 
;
_cod_database_code 1101130

loop_
_symmetry_equiv_pos_as_xyz
'x, y, z'
'-x+1/2, -y, z+1/2'
'-x, y+1/2, -z+1/2'
'x+1/2, -y+1/2, -z'
'-x, -y, -z'
'x-1/2, y, -z-1/2'
'x, -y-1/2, z-1/2'
'-x-1/2, y-1/2, z'

loop_
_atom_site_aniso_label
_atom_site_aniso_U_11
_atom_site_aniso_U_22
_atom_site_aniso_U_33
_atom_site_aniso_U_23
_atom_site_aniso_U_13
_atom_site_aniso_U_12
Au 0.0663(3) 0.0491(3) 0.0524(3) 0.0059(3) -0.0019(3) -0.0076(3)
Br1 0.0497(8) 0.1084(15) 0.0839(11) -0.0017(11) -0.0029(9) -0.0045(9)
Br2 0.0518(8) 0.0763(10) 0.0736(10) -0.0109(9) -0.0034(8) -0.0002(8)
Br3 0.1107(14) 0.0924(14) 0.0780(12) 0.0077(10) -0.0397(11) -0.0194(12)
Br4 0.139(2) 0.107(2) 0.0743(12) -0.0140(11) 0.0395(13) -0.0189(14)
Na 0.044(3) 0.058(3) 0.062(3) 0.011(3) -0.002(3) -0.009(2)
N1A 0.033(5) 0.046(6) 0.047(7) -0.001(5) 0.009(5) -0.014(5)
C1A 0.046(8) 0.060(9) 0.062(10) 0.015(8) 0.002(8) -0.003(7)
C1AA 0.034(7) 0.036(7) 0.039(7) 0.003(6) 0.000(6) -0.001(6)
C2A 0.044(8) 0.038(8) 0.047(8) -0.001(7) -0.012(7) 0.000(7)
O2A 0.050(5) 0.052(5) 0.049(6) 0.004(5) -0.008(5) 0.010(5)
N3A 0.038(5) 0.033(6) 0.056(7) 0.003(6) 0.007(5) 0.000(5)
C3A 0.026(6) 0.073(10) 0.113(13) 0.022(10) 0.004(8) 0.015(7)
C4A 0.037(7) 0.044(9) 0.051(9) 0.012(7) 0.000(7) 0.011(6)
O4A 0.043(5) 0.038(5) 0.075(7) 0.008(4) 0.003(5) -0.009(4)
C4AA 0.041(7) 0.044(7) 0.041(7) -0.002(7) -0.013(6) -0.006(7)
N5A 0.045(6) 0.045(6) 0.063(7) 0.005(6) -0.001(6) 0.004(6)
C6A 0.042(8) 0.080(11) 0.054(9) -0.004(9) -0.006(7) 0.006(8)
C7A 0.029(6) 0.075(11) 0.067(10) -0.008(8) -0.007(7) -0.004(7)
N8A 0.038(6) 0.038(6) 0.066(8) -0.003(6) -0.004(6) -0.003(5)
N1B 0.038(6) 0.051(7) 0.042(6) -0.001(6) 0.004(6) -0.003(5)
C1B 0.045(9) 0.068(10) 0.085(12) -0.011(9) 0.011(9) -0.004(8)
C1AB 0.056(9) 0.047(8) 0.052(10) 0.004(7) -0.006(8) 0.011(7)
C2B 0.050(8) 0.061(9) 0.055(10) 0.013(9) 0.001(8) 0.001(8)
O2B 0.063(6) 0.085(8) 0.059(7) -0.017(6) 0.029(6) -0.004(6)
N3B 0.043(7) 0.067(8) 0.050(8) -0.004(6) -0.005(6) -0.006(6)
C3B 0.061(9) 0.119(14) 0.038(8) -0.013(9) 0.005(8) -0.005(10)
C4B 0.035(8) 0.054(9) 0.067(10) -0.004(8) 0.002(8) -0.008(7)
O4B 0.040(6) 0.081(8) 0.087(8) 0.008(6) -0.001(6) -0.010(5)
C4AB 0.037(7) 0.049(8) 0.050(9) -0.001(7) -0.002(7) 0.008(7)
N5B 0.080(9) 0.085(10) 0.070(9) 0.000(8) 0.019(9) 0.004(8)
C6B 0.073(11) 0.070(11) 0.062(11) -0.010(9) 0.031(10) 0.018(10)
C7B 0.098(12) 0.049(8) 0.055(10) 0.003(8) 0.005(11) -0.003(10)
N8B 0.070(8) 0.062(8) 0.062(8) 0.001(7) 0.013(8) 0.001(7)

loop_
_atom_site_label
_atom_site_type_symbol
_atom_site_fract_x
_atom_site_fract_y
_atom_site_fract_z
_atom_site_U_iso_or_equiv
_atom_site_thermal_displace_type
_atom_site_occupancy
_atom_site_calc_flag
_atom_site_refinement_flags
_atom_site_disorder_group
Au Au 0.32630(4) 0.28502(4) 0.35271(3) 0.0559(2) Uani 1 d . .
Br1 Br 0.45513(9) 0.30701(12) 0.41547(8) 0.0807(6) Uani 1 d . .
Br2 Br 0.23972(9) 0.33864(11) 0.43891(7) 0.0672(4) Uani 1 d . .
Br3 Br 0.19551(13) 0.26807(13) 0.29070(9) 0.0937(6) Uani 1 d . .
Br4 Br 0.41445(15) 0.23137(14) 0.26756(9) 0.1068(7) Uani 1 d . .
Na Na 0.3537(3) 0.0791(3) 0.6519(3) 0.0548(14) Uani 1 d . .
N1A N 0.3488(6) 0.4295(7) 0.5721(5) 0.042(3) Uani 1 d . .
C1A C 0.3791(8) 0.5142(9) 0.5439(6) 0.056(4) Uani 1 d . .
H11A H 0.3541(48) 0.5627(9) 0.5664(26) 0.096(13) Uiso 1 d R .
H12A H 0.3606(50) 0.5171(27) 0.5013(14) 0.096(13) Uiso 1 d R .
H13A H 0.4420(9) 0.5178(27) 0.5458(37) 0.096(13) Uiso 1 d R .
C1AA C 0.4065(7) 0.3624(8) 0.5794(5) 0.036(3) Uani 1 d . .
C2A C 0.2613(8) 0.4228(8) 0.5855(6) 0.043(3) Uani 1 d . .
O2A O 0.2103(5) 0.4829(6) 0.5802(4) 0.050(2) Uani 1 d . .
N3A N 0.2336(6) 0.3390(6) 0.6065(5) 0.042(3) Uani 1 d . .
C3A C 0.1387(7) 0.3315(10) 0.6231(8) 0.071(5) Uani 1 d . .
H31A H 0.1046(9) 0.3680(48) 0.5959(28) 0.096(13) Uiso 1 d R .
H32A H 0.1299(12) 0.3501(56) 0.6652(15) 0.096(13) Uiso 1 d R .
H33A H 0.1203(17) 0.2716(15) 0.6187(41) 0.096(13) Uiso 1 d R .
C4A C 0.2816(8) 0.2644(8) 0.6084(6) 0.044(3) Uani 1 d . .
O4A O 0.2524(5) 0.1938(5) 0.6214(4) 0.052(2) Uani 1 d . .
C4AA C 0.3755(8) 0.2797(9) 0.5952(6) 0.042(3) Uani 1 d . .
N5A N 0.4294(7) 0.2097(7) 0.6013(5) 0.051(3) Uani 1 d . .
C6A C 0.5140(8) 0.2257(10) 0.5899(6) 0.059(4) Uani 1 d . .
H6A H 0.5542(8) 0.1799(10) 0.5917(6) 0.096(13) Uiso 1 d R .
C7A C 0.5434(8) 0.3112(9) 0.5759(6) 0.057(4) Uani 1 d . .
H7A H 0.6034(8) 0.3200(9) 0.5713(6) 0.096(13) Uiso 1 d R .
N8A N 0.4923(6) 0.3769(7) 0.5690(5) 0.047(3) Uani 1 d . .
N1B N 0.2406(6) 0.5255(7) 0.3175(5) 0.044(3) Uani 1 d . .
C1B C 0.3378(8) 0.5352(10) 0.3225(7) 0.066(4) Uani 1 d . .
H11B H 0.3564(11) 0.5858(36) 0.2993(35) 0.096(13) Uiso 1 d R .
H12B H 0.3661(8) 0.4838(28) 0.3061(39) 0.096(13) Uiso 1 d R .
H13B H 0.3542(10) 0.5426(59) 0.3653(8) 0.096(13) Uiso 1 d R .
C1AB C 0.1884(9) 0.5419(9) 0.3675(7) 0.051(4) Uani 1 d . .
C2B C 0.2076(9) 0.4950(10) 0.2625(7) 0.055(4) Uani 1 d . .
O2B O 0.2514(6) 0.4844(7) 0.2172(5) 0.069(3) Uani 1 d . .
N3B N 0.1168(7) 0.4786(8) 0.2606(5) 0.053(3) Uani 1 d . .
C3B C 0.0816(9) 0.4427(11) 0.2021(6) 0.073(5) Uani 1 d . .
H31B H 0.1293(9) 0.4283(56) 0.1748(17) 0.096(13) Uiso 1 d R .
H32B H 0.0447(47) 0.4857(23) 0.1826(21) 0.096(13) Uiso 1 d R .
H33B H 0.0480(49) 0.3908(34) 0.2106(7) 0.096(13) Uiso 1 d R .
C4B C 0.0600(8) 0.4879(9) 0.3098(7) 0.052(4) Uani 1 d . .
O4B O -0.0164(6) 0.4689(7) 0.3046(5) 0.070(3) Uani 1 d . .
C4AB C 0.1002(8) 0.5218(8) 0.3655(6) 0.045(3) Uani 1 d . .
N5B N 0.0473(8) 0.5314(9) 0.4156(7) 0.078(4) Uani 1 d . .
C6B C 0.0862(10) 0.5679(10) 0.4654(7) 0.069(4) Uani 1 d . .
H6B H 0.0530(10) 0.5767(10) 0.5010(7) 0.096(13) Uiso 1 d R .
C7B C 0.1754(11) 0.5929(9) 0.4660(7) 0.067(4) Uani 1 d . .
H7B H 0.1981(11) 0.6189(9) 0.5016(7) 0.096(13) Uiso 1 d R .
N8B N 0.2277(7) 0.5809(8) 0.4173(6) 0.064(3) Uani 1 d . .

loop_
_geom_bond_atom_site_label_1
_geom_bond_atom_site_label_2
_geom_bond_distance
_geom_bond_site_symmetry_2
_geom_bond_publ_flag
Au Br1 2.409(2) . ?
Au Br3 2.415(2) . ?
Au Br4 2.418(2) . ?
Au Br2 2.422(2) . ?
Na O4B 2.310(10) 4_556 ?
Na O2B 2.313(11) 7_566 ?
Na O2A 2.343(10) 8_655 ?
Na O4A 2.424(9) . ?
Na N5A 2.547(12) . ?
N1A C1AA 1.358(14) . ?
N1A C2A 1.370(14) . ?
N1A C1A 1.498(15) . ?
C1AA N8A 1.345(14) . ?
C1AA C4AA 1.39(2) . ?
C2A O2A 1.207(13) . ?
C2A N3A 1.420(15) . ?
O2A Na 2.343(10) 8_665 ?
N3A C4A 1.353(15) . ?
N3A C3A 1.495(14) . ?
C4A O4A 1.198(13) . ?
C4A C4AA 1.48(2) . ?
C4AA N5A 1.353(14) . ?
N5A C6A 1.34(2) . ?
C6A C7A 1.41(2) . ?
C7A N8A 1.278(15) . ?
N1B C1AB 1.36(2) . ?
N1B C2B 1.37(2) . ?
N1B C1B 1.494(14) . ?
C1AB N8B 1.37(2) . ?
C1AB C4AB 1.38(2) . ?
C2B O2B 1.19(2) . ?
C2B N3B 1.41(2) . ?
O2B Na 2.313(11) 7_565 ?
N3B C4B 1.38(2) . ?
N3B C3B 1.48(2) . ?
C4B O4B 1.206(14) . ?
C4B C4AB 1.44(2) . ?
O4B Na 2.310(10) 4_456 ?
C4AB N5B 1.36(2) . ?
N5B C6B 1.35(2) . ?
C6B C7B 1.41(2) . ?
C7B N8B 1.33(2) . ?
